data_4076506
loop_
_publ_author_name
'Castro-Rodrigo, Ruth'
'Esteruelas, Miguel A.'
'L\'opez, Ana M.'
'O\~nate, Enrique'

_publ_section_title
;
 Anti-Markovnikov 1,3-CH Addition of Allenes to Allenes: A Straightforward
 Method To Prepare Osmium--Dienylcarbene Complexes
;
_journal_issue 5
_journal_name_full Organometallics
_journal_page_first 1991
_journal_paper_doi 10.1021/om201272q
_journal_volume 31
_journal_year 2012
_chemical_formula_sum 'C73 H83 B2 F24 N6 Os P'
_chemical_formula_weight 1743.24
_chemical_name_systematic
; 
 ? 
;
_space_group_IT_number 2
_symmetry_cell_setting triclinic
_symmetry_space_group_name_Hall '-P 1'
_symmetry_space_group_name_H-M 'P -1'
_atom_sites_solution_hydrogens geom
_atom_sites_solution_primary direct
_atom_sites_solution_secondary difmap
_audit_creation_method SHELXL-97
_cell_angle_alpha 93.825(2)
_cell_angle_beta 108.678(2)
_cell_angle_gamma 104.976(2)
_cell_formula_units_Z 2
_cell_length_a 13.397(2)
_cell_length_b 16.445(3)
_cell_length_c 18.943(3)
_cell_measurement_reflns_used 9964
_cell_measurement_temperature 100(2)
_cell_measurement_theta_max 23
_cell_measurement_theta_min 2
_cell_volume 3768.0(11)
_computing_cell_refinement 'SAINT+ v. 7.56a (Bruker AXS, 2008)'
_computing_data_collection 'apex2 v. 7.0 (Bruker AXS, 2009)'
_computing_data_reduction 'SAINT+ v. 7.56a (Bruker AXS, 2008)'
_computing_molecular_graphics 'XP, SHELXTL v. 6.14 (Bruker, 2000)'
_computing_publication_material 'XCIF, SHELXTL v. 6.14 (Bruker, 2000)'
_computing_structure_refinement 'SHELXL-97 (Sheldrick, 1997)'
_computing_structure_solution 'SHELXS-97 (Sheldrick, 1990)'
_diffrn_ambient_temperature 100(2)
_diffrn_detector_area_resol_mean 8.33
_diffrn_measured_fraction_theta_full 0.996
_diffrn_measured_fraction_theta_max 0.896
_diffrn_measurement_device_type 'Bruker APEX II DUO system'
_diffrn_measurement_method '\w rotations with narrow frames'
_diffrn_radiation_monochromator graphite
_diffrn_radiation_source 'fine-focus sealed tube'
_diffrn_radiation_type MoK\a
_diffrn_radiation_wavelength 0.71073
_diffrn_reflns_av_R_equivalents 0.0335
_diffrn_reflns_av_sigmaI/netI 0.0516
_diffrn_reflns_limit_h_max 17
_diffrn_reflns_limit_h_min -17
_diffrn_reflns_limit_k_max 22
_diffrn_reflns_limit_k_min -22
_diffrn_reflns_limit_l_max 25
_diffrn_reflns_limit_l_min -25
_diffrn_reflns_number 40766
_diffrn_reflns_theta_full 27.50
_diffrn_reflns_theta_max 29.55
_diffrn_reflns_theta_min 1.15
_diffrn_standards_decay_% 0
_exptl_absorpt_coefficient_mu 1.819
_exptl_absorpt_correction_T_max 0.862
_exptl_absorpt_correction_T_min 0.699
_exptl_absorpt_correction_type multi-scan
_exptl_absorpt_process_details
;
Absorption correction performed with SADABS program. This is based on the
method of Blessing: Blessing, R. H., Acta Crystallogr., Sect. A 1995, 51, 33.

SADABS: Area-Detector Absorption Correction. Bruker-AXS 
within SAINT+ v. 7.56a (Bruker AXS, 2008).
;
_exptl_crystal_colour green
_exptl_crystal_density_diffrn 1.536
_exptl_crystal_density_method 'not measured'
_exptl_crystal_description 'irregular block'
_exptl_crystal_F_000 1760
_exptl_crystal_size_max 0.16
_exptl_crystal_size_mid 0.07
_exptl_crystal_size_min 0.06
_refine_diff_density_max 4.595
_refine_diff_density_min -1.322
_refine_diff_density_rms 0.135
_refine_ls_extinction_method none
_refine_ls_goodness_of_fit_ref 1.083
_refine_ls_hydrogen_treatment mixed
_refine_ls_matrix_type full
_refine_ls_number_parameters 958
_refine_ls_number_reflns 18897
_refine_ls_number_restraints 31
_refine_ls_restrained_S_all 1.093
_refine_ls_R_factor_all 0.0581
_refine_ls_R_factor_gt 0.0448
_refine_ls_shift/su_max 0.003
_refine_ls_shift/su_mean 0.000
_refine_ls_structure_factor_coef Fsqd
_refine_ls_weighting_details 'calc w=1/[\s^2^(Fo^2^)+(0.0779P)^2^+0.0000P] where P=(Fo^2^+2Fc^2^)/3'
_refine_ls_weighting_scheme calc
_refine_ls_wR_factor_gt 0.1149
_refine_ls_wR_factor_ref 0.1251
_reflns_number_gt 15887
_reflns_number_total 18897
_reflns_threshold_expression >2sigma(I)
_cod_data_source_file om201272q_si_001.cif
_cod_data_source_block enriquen7b
_cod_original_cell_volume 3768.1(10)
_cod_original_sg_symbol_H-M P-1
_cod_database_code 4076506

loop_
_symmetry_equiv_pos_as_xyz
'x, y, z'
'-x, -y, -z'

loop_
_atom_site_label
_atom_site_type_symbol
_atom_site_fract_x
_atom_site_fract_y
_atom_site_fract_z
_atom_site_U_iso_or_equiv
_atom_site_adp_type
_atom_site_occupancy
_atom_site_symmetry_multiplicity
_atom_site_calc_flag
_atom_site_refinement_flags
_atom_site_disorder_assembly
_atom_site_disorder_group
Os Os 0.702933(11) 0.850987(9) 0.730854(8) 0.02104(5) Uani 1 1 d . . .
P P 0.87541(8) 0.95479(6) 0.73820(6) 0.0262(2) Uani 1 1 d . . .
N1 N 0.6112(3) 0.9353(2) 0.67177(18) 0.0241(6) Uani 1 1 d . . .
N2 N 0.5285(3) 0.9029(2) 0.60385(19) 0.0269(7) Uani 1 1 d . . .
N3 N 0.5421(3) 0.7619(2) 0.70273(18) 0.0242(6) Uani 1 1 d . . .
N4 N 0.4620(3) 0.7586(2) 0.63489(19) 0.0269(7) Uani 1 1 d . . .
N5 N 0.6834(3) 0.7912(2) 0.62249(19) 0.0263(7) Uani 1 1 d . . .
N6 N 0.5882(3) 0.7811(2) 0.56283(19) 0.0295(7) Uani 1 1 d . . .
F1 F 0.5736(2) 0.4366(2) 0.6241(2) 0.0594(9) Uani 1 1 d . . .
F2 F 0.5884(3) 0.5653(2) 0.6068(2) 0.0655(10) Uani 1 1 d . . .
F3 F 0.5890(2) 0.5307(2) 0.71338(17) 0.0511(7) Uani 1 1 d . . .
F4A F 0.2550(5) 0.5929(4) 0.4442(4) 0.0530(5) Uiso 0.527(5) 1 d PD A 1
F5A F 0.1662(6) 0.4613(4) 0.3955(3) 0.0530(5) Uiso 0.527(5) 1 d PD A 1
F6A F 0.0952(5) 0.5323(5) 0.4539(4) 0.0530(5) Uiso 0.527(5) 1 d PD A 1
F4B F 0.1247(6) 0.5698(5) 0.4765(4) 0.0530(5) Uiso 0.473(5) 1 d PD A 2
F5B F 0.2398(6) 0.5681(5) 0.4215(4) 0.0530(5) Uiso 0.473(5) 1 d PD A 2
F6B F 0.1090(6) 0.4553(4) 0.4064(4) 0.0530(5) Uiso 0.473(5) 1 d PD A 2
F7 F 0.5213(3) 0.5456(3) 0.9307(2) 0.0777(12) Uani 1 1 d . . .
F8 F 0.5205(3) 0.6720(2) 0.91583(18) 0.0689(11) Uani 1 1 d . . .
F9 F 0.4568(3) 0.6141(2) 0.99511(16) 0.0629(9) Uani 1 1 d . . .
F10A F 0.0500(7) 0.6550(6) 0.7221(4) 0.0530(5) Uiso 0.412(7) 1 d PD B 1
F11A F 0.1514(7) 0.7205(5) 0.8347(5) 0.0530(5) Uiso 0.412(7) 1 d PD B 1
F12A F 0.0140(7) 0.6027(5) 0.8142(6) 0.0530(5) Uiso 0.412(7) 1 d PD B 1
F10B F -0.0090(4) 0.5944(3) 0.7752(4) 0.0530(5) Uiso 0.588(7) 1 d PD B 2
F11B F 0.0912(6) 0.6783(4) 0.7255(3) 0.0530(5) Uiso 0.588(7) 1 d PD B 2
F12B F 0.1195(5) 0.7038(4) 0.8461(3) 0.0530(5) Uiso 0.588(7) 1 d PD B 2
F13 F 0.2381(3) 0.1170(2) 0.90279(18) 0.0761(12) Uani 1 1 d . . .
F14 F 0.4025(3) 0.1958(2) 0.93694(17) 0.0586(9) Uani 1 1 d . . .
F15 F 0.2800(3) 0.2513(3) 0.94389(17) 0.0694(11) Uani 1 1 d . . .
F16 F 0.3054(4) 0.0389(2) 0.6656(2) 0.0723(12) Uani 1 1 d . . .
F17 F 0.3676(3) 0.1452(2) 0.6159(2) 0.0583(9) Uani 1 1 d . . .
F18 F 0.1950(3) 0.0832(3) 0.5782(2) 0.0717(11) Uani 1 1 d . . .
F19 F -0.1891(3) 0.35910(19) 0.7352(2) 0.0556(8) Uani 1 1 d . . .
F20 F -0.2075(3) 0.2277(2) 0.74133(19) 0.0567(9) Uani 1 1 d . . .
F21 F -0.3154(2) 0.2651(2) 0.64830(17) 0.0542(8) Uani 1 1 d . . .
F22 F -0.2378(3) 0.1435(2) 0.43972(19) 0.0655(10) Uani 1 1 d . . .
F23 F -0.0771(3) 0.1318(3) 0.4643(2) 0.0825(14) Uani 1 1 d . . .
F24 F -0.1167(4) 0.2372(3) 0.41693(19) 0.0817(13) Uani 1 1 d . . .
B1 B 0.4916(4) 0.8070(3) 0.5741(3) 0.0294(9) Uani 1 1 d . . .
H1B H 0.423(4) 0.792(3) 0.523(3) 0.035 Uiso 1 1 d . . .
B2 B 0.1873(3) 0.3798(3) 0.6930(2) 0.0205(8) Uani 1 1 d . . .
C1 C 0.7621(3) 0.7614(3) 0.7689(2) 0.0276(8) Uani 1 1 d . . .
H1 H 0.773(4) 0.717(3) 0.732(3) 0.033 Uiso 1 1 d . . .
C2 C 0.7805(3) 0.7422(3) 0.8438(2) 0.0298(8) Uani 1 1 d . . .
C3 C 0.8109(4) 0.6720(3) 0.8644(3) 0.0355(10) Uani 1 1 d . . .
H3 H 0.821(4) 0.630(3) 0.831(3) 0.043 Uiso 1 1 d . . .
C4 C 0.8275(4) 0.6454(3) 0.9406(3) 0.0358(10) Uani 1 1 d . . .
H4 H 0.7803 0.6681 0.9633 0.043 Uiso 1 1 calc R . .
C5 C 0.9463(5) 0.6831(4) 0.9922(3) 0.0488(12) Uani 1 1 d . . .
H5A H 0.9670 0.7461 0.9967 0.059 Uiso 1 1 calc R . .
H5B H 0.9947 0.6627 0.9699 0.059 Uiso 1 1 calc R . .
C6 C 0.9644(5) 0.6583(4) 1.0713(3) 0.0548(14) Uani 1 1 d . . .
H6A H 0.9208 0.6827 1.0954 0.066 Uiso 1 1 calc R . .
H6B H 1.0433 0.6821 1.1031 0.066 Uiso 1 1 calc R . .
C7 C 0.9292(6) 0.5605(4) 1.0657(3) 0.0642(18) Uani 1 1 d . . .
H7A H 0.9785 0.5368 1.0469 0.077 Uiso 1 1 calc R . .
H7B H 0.9367 0.5456 1.1166 0.077 Uiso 1 1 calc R . .
C8 C 0.8122(7) 0.5217(4) 1.0136(4) 0.0704(19) Uani 1 1 d . . .
H8A H 0.7624 0.5398 1.0359 0.084 Uiso 1 1 calc R . .
H8B H 0.7937 0.4588 1.0083 0.084 Uiso 1 1 calc R . .
C9 C 0.7927(5) 0.5479(4) 0.9349(3) 0.0539(14) Uani 1 1 d . . .
H9A H 0.8355 0.5237 0.9098 0.065 Uiso 1 1 calc R . .
H9B H 0.7136 0.5242 0.9036 0.065 Uiso 1 1 calc R . .
C10 C 0.7546(4) 0.8036(3) 0.8920(2) 0.0292(8) Uani 1 1 d . . .
H10A H 0.8104 0.8179 0.9436 0.035 Uiso 1 1 calc R . .
H10B H 0.6812 0.7778 0.8955 0.035 Uiso 1 1 calc R . .
C11 C 0.7555(3) 0.8828(3) 0.8563(2) 0.0276(8) Uani 1 1 d . . .
H11 H 0.824(4) 0.922(3) 0.876(3) 0.033 Uiso 1 1 d . . .
C12 C 0.6677(3) 0.9151(3) 0.8272(2) 0.0261(8) Uani 1 1 d . . .
H12 H 0.688(4) 0.976(3) 0.825(3) 0.031 Uiso 1 1 d . . .
C13 C 0.5575(3) 0.8852(3) 0.8382(2) 0.0274(8) Uani 1 1 d . . .
H13 H 0.5365 0.8217 0.8345 0.033 Uiso 1 1 calc R . .
C14 C 0.4627(4) 0.9089(3) 0.7799(3) 0.0337(9) Uani 1 1 d . . .
H14A H 0.4847 0.9713 0.7804 0.040 Uiso 1 1 calc R . .
H14B H 0.4496 0.8803 0.7287 0.040 Uiso 1 1 calc R . .
C15 C 0.3563(4) 0.8826(4) 0.7972(3) 0.0424(11) Uani 1 1 d . . .
H15A H 0.2990 0.9014 0.7604 0.051 Uiso 1 1 calc R . .
H15B H 0.3301 0.8196 0.7912 0.051 Uiso 1 1 calc R . .
C16 C 0.3719(4) 0.9204(4) 0.8762(3) 0.0429(11) Uani 1 1 d . . .
H16A H 0.3023 0.8992 0.8861 0.051 Uiso 1 1 calc R . .
H16B H 0.3905 0.9833 0.8809 0.051 Uiso 1 1 calc R . .
C17 C 0.4642(4) 0.8961(3) 0.9341(3) 0.0364(10) Uani 1 1 d . . .
H17A H 0.4425 0.8335 0.9325 0.044 Uiso 1 1 calc R . .
H17B H 0.4759 0.9235 0.9854 0.044 Uiso 1 1 calc R . .
C18 C 0.5718(4) 0.9244(3) 0.9179(2) 0.0313(9) Uani 1 1 d . . .
H18A H 0.6298 0.9070 0.9554 0.038 Uiso 1 1 calc R . .
H18B H 0.5962 0.9874 0.9231 0.038 Uiso 1 1 calc R . .
C19 C 0.6159(3) 1.0186(3) 0.6852(2) 0.0276(8) Uani 1 1 d . . .
H19 H 0.6656 1.0576 0.7292 0.033 Uiso 1 1 calc R . .
C20 C 0.5391(3) 1.0393(3) 0.6266(3) 0.0350(10) Uani 1 1 d . . .
H20 H 0.5269 1.0934 0.6218 0.042 Uiso 1 1 calc R . .
C21 C 0.4838(4) 0.9639(3) 0.5764(3) 0.0354(10) Uani 1 1 d . . .
H21 H 0.4244 0.9564 0.5302 0.042 Uiso 1 1 calc R . .
C22 C 0.4963(4) 0.7034(2) 0.7375(2) 0.0275(8) Uani 1 1 d . . .
H22 H 0.5339 0.6907 0.7852 0.033 Uiso 1 1 calc R . .
C23 C 0.3863(4) 0.6637(3) 0.6946(2) 0.0313(9) Uani 1 1 d . . .
H23 H 0.3351 0.6207 0.7070 0.038 Uiso 1 1 calc R . .
C24 C 0.3676(3) 0.7002(3) 0.6301(3) 0.0307(9) Uani 1 1 d . . .
H24 H 0.2995 0.6866 0.5891 0.037 Uiso 1 1 calc R . .
C25 C 0.7438(4) 0.7505(2) 0.5970(2) 0.0305(9) Uani 1 1 d . . .
H25 H 0.8143 0.7469 0.6265 0.037 Uiso 1 1 calc R . .
C26 C 0.6882(4) 0.7148(3) 0.5215(3) 0.0356(10) Uani 1 1 d . . .
H26 H 0.7127 0.6834 0.4900 0.043 Uiso 1 1 calc R . .
C27 C 0.5904(4) 0.7343(3) 0.5019(2) 0.0358(10) Uani 1 1 d . . .
H27 H 0.5336 0.7178 0.4536 0.043 Uiso 1 1 calc R . .
C28 C 0.8991(3) 1.0693(2) 0.7763(3) 0.0326(9) Uani 1 1 d . . .
H28 H 0.8314 1.0840 0.7468 0.039 Uiso 1 1 calc R . .
C29 C 0.9951(4) 1.1332(3) 0.7644(3) 0.0439(11) Uani 1 1 d . . .
H29A H 1.0059 1.1902 0.7901 0.066 Uiso 1 1 calc R . .
H29B H 0.9788 1.1341 0.7102 0.066 Uiso 1 1 calc R . .
H29C H 1.0624 1.1164 0.7851 0.066 Uiso 1 1 calc R . .
C30 C 0.9116(5) 1.0885(3) 0.8592(3) 0.0557(15) Uani 1 1 d . . .
H30A H 0.9789 1.0777 0.8912 0.084 Uiso 1 1 calc R . .
H30B H 0.8476 1.0517 0.8677 0.084 Uiso 1 1 calc R . .
H30C H 0.9161 1.1484 0.8719 0.084 Uiso 1 1 calc R . .
C31 C 0.8801(4) 0.9602(3) 0.6405(3) 0.0333(9) Uani 1 1 d . . .
H31 H 0.8567 0.8992 0.6161 0.040 Uiso 1 1 calc R . .
C32 C 0.9917(4) 0.9998(3) 0.6311(3) 0.0471(12) Uani 1 1 d . . .
H32A H 0.9886 0.9771 0.5811 0.071 Uiso 1 1 calc R . .
H32B H 1.0502 0.9856 0.6701 0.071 Uiso 1 1 calc R . .
H32C H 1.0072 1.0620 0.6363 0.071 Uiso 1 1 calc R . .
C33 C 0.7930(4) 0.9980(3) 0.5916(3) 0.0386(10) Uani 1 1 d . . .
H33A H 0.8086 1.0576 0.6135 0.058 Uiso 1 1 calc R . .
H33B H 0.7196 0.9652 0.5897 0.058 Uiso 1 1 calc R . .
H33C H 0.7954 0.9953 0.5403 0.058 Uiso 1 1 calc R . .
C34 C 1.0060(4) 0.9309(3) 0.7877(3) 0.0378(10) Uani 1 1 d . . .
H34 H 1.0671 0.9798 0.7856 0.045 Uiso 1 1 calc R . .
C35 C 1.0149(4) 0.8512(3) 0.7466(3) 0.0481(13) Uani 1 1 d . . .
H35A H 1.0894 0.8462 0.7692 0.072 Uiso 1 1 calc R . .
H35B H 0.9999 0.8557 0.6931 0.072 Uiso 1 1 calc R . .
H35C H 0.9610 0.8006 0.7512 0.072 Uiso 1 1 calc R . .
C36 C 1.0295(4) 0.9239(4) 0.8712(3) 0.0516(13) Uani 1 1 d . . .
H36A H 0.9778 0.8720 0.8757 0.077 Uiso 1 1 calc R . .
H36B H 1.0206 0.9738 0.8970 0.077 Uiso 1 1 calc R . .
H36C H 1.1052 0.9216 0.8943 0.077 Uiso 1 1 calc R . .
C37 C 0.2477(3) 0.4214(2) 0.6355(2) 0.0225(7) Uani 1 1 d . A .
C38 C 0.3614(3) 0.4396(2) 0.6546(2) 0.0243(7) Uani 1 1 d . . .
H38 H 0.4016 0.4206 0.6980 0.029 Uiso 1 1 calc R . .
C39 C 0.4186(3) 0.4843(2) 0.6127(2) 0.0265(8) Uani 1 1 d . . .
C40 C 0.5419(4) 0.5047(3) 0.6391(3) 0.0354(10) Uani 1 1 d . . .
C41 C 0.3625(4) 0.5106(3) 0.5473(2) 0.0314(9) Uani 1 1 d . . .
H41 H 0.4007 0.5401 0.5178 0.038 Uiso 1 1 calc R . .
C42 C 0.2499(4) 0.4925(3) 0.5266(2) 0.0315(9) Uani 1 1 d . A .
C43 C 0.1861(4) 0.5197(3) 0.4562(3) 0.0483(12) Uani 1 1 d D . .
C44 C 0.1925(3) 0.4500(2) 0.5697(2) 0.0278(8) Uani 1 1 d . . .
H44 H 0.1150 0.4400 0.5544 0.033 Uiso 1 1 calc R A .
C45 C 0.2154(3) 0.4625(2) 0.7574(2) 0.0229(7) Uani 1 1 d . B .
C46 C 0.3180(3) 0.4918(2) 0.8172(2) 0.0247(7) Uani 1 1 d . . .
H46 H 0.3677 0.4586 0.8241 0.030 Uiso 1 1 calc R . .
C47 C 0.3482(3) 0.5675(3) 0.8661(2) 0.0290(8) Uani 1 1 d . . .
C48 C 0.4600(4) 0.5990(3) 0.9260(3) 0.0390(10) Uani 1 1 d . . .
C49 C 0.2773(4) 0.6174(3) 0.8590(2) 0.0333(9) Uani 1 1 d . . .
H49 H 0.2974 0.6686 0.8933 0.040 Uiso 1 1 calc R . .
C50 C 0.1770(4) 0.5904(3) 0.8007(3) 0.0325(9) Uani 1 1 d . B .
C51 C 0.0959(4) 0.6418(3) 0.7899(3) 0.0493(13) Uani 1 1 d D . .
C52 C 0.1470(3) 0.5150(2) 0.7509(2) 0.0269(8) Uani 1 1 d . . .
H52 H 0.0775 0.4985 0.7111 0.032 Uiso 1 1 calc R B .
C53 C 0.2354(3) 0.3027(2) 0.7262(2) 0.0212(7) Uani 1 1 d . . .
C54 C 0.2516(3) 0.2853(2) 0.8000(2) 0.0235(7) Uani 1 1 d . . .
H54 H 0.2431 0.3238 0.8357 0.028 Uiso 1 1 calc R . .
C55 C 0.2802(3) 0.2122(3) 0.8220(2) 0.0282(8) Uani 1 1 d . . .
C56 C 0.2992(4) 0.1948(3) 0.9015(3) 0.0371(10) Uani 1 1 d . . .
C57 C 0.2920(3) 0.1536(3) 0.7712(2) 0.0312(9) Uani 1 1 d . . .
H57 H 0.3103 0.1037 0.7862 0.037 Uiso 1 1 calc R . .
C58 C 0.2764(3) 0.1697(3) 0.6983(3) 0.0295(8) Uani 1 1 d . . .
C59 C 0.2863(5) 0.1086(3) 0.6400(3) 0.0463(13) Uani 1 1 d . . .
C60 C 0.2497(3) 0.2432(2) 0.6767(2) 0.0258(8) Uani 1 1 d . . .
H60 H 0.2408 0.2532 0.6266 0.031 Uiso 1 1 calc R . .
C61 C 0.0554(3) 0.3329(2) 0.6510(2) 0.0230(7) Uani 1 1 d . . .
C62 C -0.0218(3) 0.3298(2) 0.6868(2) 0.0241(7) Uani 1 1 d . . .
H62 H 0.0024 0.3599 0.7367 0.029 Uiso 1 1 calc R . .
C63 C -0.1323(3) 0.2844(2) 0.6521(2) 0.0247(8) Uani 1 1 d . . .
C64 C -0.2110(3) 0.2845(3) 0.6934(3) 0.0314(9) Uani 1 1 d . . .
C65 C -0.1713(3) 0.2370(2) 0.5806(2) 0.0282(8) Uani 1 1 d . . .
H65 H -0.2469 0.2053 0.5572 0.034 Uiso 1 1 calc R . .
C66 C -0.0963(3) 0.2371(2) 0.5439(2) 0.0281(8) Uani 1 1 d . . .
C67 C -0.1317(4) 0.1875(3) 0.4668(3) 0.0389(10) Uani 1 1 d . . .
C68 C 0.0145(3) 0.2842(2) 0.5791(2) 0.0260(8) Uani 1 1 d . . .
H68 H 0.0641 0.2831 0.5530 0.031 Uiso 1 1 calc R . .
C100 C 0.7583(9) 0.1741(8) 0.9771(6) 0.0638(10) Uiso 0.603(6) 1 d PD C 1
H10C H 0.7604 0.1161 0.9847 0.096 Uiso 0.603(6) 1 calc PR C 1
H10D H 0.7407 0.2004 1.0178 0.096 Uiso 0.603(6) 1 calc PR C 1
H10E H 0.8304 0.2081 0.9775 0.096 Uiso 0.603(6) 1 calc PR C 1
C101 C 0.6725(9) 0.1706(6) 0.9033(6) 0.0638(10) Uiso 0.603(6) 1 d PD C 1
H10F H 0.5998 0.1362 0.9031 0.077 Uiso 0.603(6) 1 calc PR C 1
H10G H 0.6890 0.1421 0.8625 0.077 Uiso 0.603(6) 1 calc PR C 1
C102 C 0.6670(9) 0.2576(6) 0.8881(6) 0.0638(10) Uiso 0.603(6) 1 d PD C 1
H10H H 0.7408 0.2934 0.8917 0.077 Uiso 0.603(6) 1 calc PR C 1
H10I H 0.6450 0.2846 0.9267 0.077 Uiso 0.603(6) 1 calc PR C 1
C103 C 0.5829(9) 0.2528(6) 0.8086(6) 0.0638(10) Uiso 0.603(6) 1 d PD C 1
H10J H 0.6078 0.2276 0.7707 0.077 Uiso 0.603(6) 1 calc PR C 1
H10K H 0.5111 0.2133 0.8047 0.077 Uiso 0.603(6) 1 calc PR C 1
C104 C 0.5653(10) 0.3340(7) 0.7882(6) 0.0638(10) Uiso 0.603(6) 1 d PD C 1
H10L H 0.5113 0.3238 0.7370 0.096 Uiso 0.603(6) 1 calc PR C 1
H10M H 0.6353 0.3735 0.7903 0.096 Uiso 0.603(6) 1 calc PR C 1
H10N H 0.5377 0.3588 0.8239 0.096 Uiso 0.603(6) 1 calc PR C 1
C105 C 0.7400(14) 0.2192(11) 0.9701(8) 0.0638(10) Uiso 0.397(6) 1 d PD C 2
H10O H 0.8003 0.1983 0.9995 0.096 Uiso 0.397(6) 1 calc PR C 2
H10P H 0.6775 0.2011 0.9875 0.096 Uiso 0.397(6) 1 calc PR C 2
H10Q H 0.7653 0.2816 0.9768 0.096 Uiso 0.397(6) 1 calc PR C 2
C106 C 0.7050(13) 0.1835(10) 0.8888(7) 0.0638(10) Uiso 0.397(6) 1 d PD C 2
H10R H 0.6798 0.1204 0.8822 0.077 Uiso 0.397(6) 1 calc PR C 2
H10S H 0.7688 0.2004 0.8717 0.077 Uiso 0.397(6) 1 calc PR C 2
C107 C 0.6138(12) 0.2144(8) 0.8415(8) 0.0638(10) Uiso 0.397(6) 1 d PD C 2
H10T H 0.5458 0.1892 0.8523 0.077 Uiso 0.397(6) 1 calc PR C 2
H10U H 0.5989 0.1958 0.7874 0.077 Uiso 0.397(6) 1 calc PR C 2
C108 C 0.6453(12) 0.3133(9) 0.8583(9) 0.0638(10) Uiso 0.397(6) 1 d PD C 2
H10V H 0.6645 0.3305 0.9132 0.077 Uiso 0.397(6) 1 calc PR C 2
H10W H 0.7128 0.3370 0.8463 0.077 Uiso 0.397(6) 1 calc PR C 2
C109 C 0.5632(14) 0.3533(10) 0.8187(10) 0.0638(10) Uiso 0.397(6) 1 d PD C 2
H20C H 0.5933 0.4154 0.8334 0.096 Uiso 0.397(6) 1 calc PR C 2
H20D H 0.4970 0.3333 0.8319 0.096 Uiso 0.397(6) 1 calc PR C 2
H20E H 0.5440 0.3382 0.7641 0.096 Uiso 0.397(6) 1 calc PR C 2

loop_
_atom_site_aniso_label
_atom_site_aniso_U_11
_atom_site_aniso_U_22
_atom_site_aniso_U_33
_atom_site_aniso_U_23
_atom_site_aniso_U_13
_atom_site_aniso_U_12
Os 0.02142(8) 0.01731(7) 0.02360(8) 0.00407(5) 0.00709(6) 0.00524(5)
P 0.0223(5) 0.0206(4) 0.0352(6) 0.0026(4) 0.0107(4) 0.0053(4)
N1 0.0245(16) 0.0226(15) 0.0271(16) 0.0077(13) 0.0112(13) 0.0064(12)
N2 0.0234(16) 0.0278(17) 0.0281(17) 0.0122(14) 0.0073(13) 0.0054(13)
N3 0.0225(16) 0.0219(15) 0.0241(16) 0.0016(12) 0.0066(13) 0.0021(12)
N4 0.0250(16) 0.0230(16) 0.0275(17) 0.0042(13) 0.0060(13) 0.0027(13)
N5 0.0299(17) 0.0209(15) 0.0290(17) 0.0062(13) 0.0122(14) 0.0057(13)
N6 0.0331(18) 0.0276(17) 0.0240(17) 0.0047(14) 0.0099(14) 0.0025(14)
F1 0.0346(16) 0.0489(18) 0.092(3) -0.0098(17) 0.0217(16) 0.0142(13)
F2 0.0443(18) 0.071(2) 0.078(2) 0.0358(19) 0.0303(17) -0.0046(16)
F3 0.0309(14) 0.068(2) 0.0456(17) -0.0028(15) 0.0125(13) 0.0035(13)
F7 0.050(2) 0.071(2) 0.077(3) -0.017(2) -0.0200(18) 0.0197(18)
F8 0.0560(19) 0.063(2) 0.0459(18) 0.0194(16) -0.0036(15) -0.0280(16)
F9 0.056(2) 0.083(2) 0.0285(15) 0.0035(15) 0.0065(14) -0.0037(17)
F13 0.085(3) 0.062(2) 0.0410(18) 0.0304(16) -0.0004(17) -0.0222(18)
F14 0.0529(19) 0.076(2) 0.0432(18) 0.0214(16) -0.0003(14) 0.0314(17)
F15 0.109(3) 0.096(3) 0.0335(16) 0.0319(17) 0.0327(18) 0.067(3)
F16 0.142(4) 0.0382(17) 0.085(3) 0.0319(17) 0.076(3) 0.055(2)
F17 0.077(2) 0.0545(19) 0.083(2) 0.0300(17) 0.061(2) 0.0408(18)
F18 0.077(3) 0.072(2) 0.064(2) -0.0232(19) 0.027(2) 0.025(2)
F19 0.0515(18) 0.0430(17) 0.082(2) -0.0050(15) 0.0435(17) 0.0076(14)
F20 0.064(2) 0.067(2) 0.072(2) 0.0464(18) 0.0456(18) 0.0378(17)
F21 0.0253(14) 0.090(2) 0.0496(17) 0.0151(16) 0.0134(13) 0.0203(15)
F22 0.0374(16) 0.072(2) 0.058(2) -0.0323(17) 0.0036(14) -0.0051(15)
F23 0.077(3) 0.091(3) 0.067(2) -0.040(2) -0.0045(19) 0.054(2)
F24 0.112(3) 0.072(3) 0.0331(17) -0.0054(17) 0.0211(19) -0.012(2)
B1 0.028(2) 0.030(2) 0.025(2) 0.0075(18) 0.0057(18) 0.0023(18)
B2 0.023(2) 0.0170(17) 0.0220(19) 0.0030(15) 0.0099(16) 0.0039(15)
C1 0.029(2) 0.0275(19) 0.029(2) 0.0081(16) 0.0110(17) 0.0108(16)
C2 0.031(2) 0.029(2) 0.031(2) 0.0060(17) 0.0125(17) 0.0096(17)
C3 0.042(3) 0.040(2) 0.033(2) 0.0106(19) 0.016(2) 0.022(2)
C4 0.046(3) 0.035(2) 0.036(2) 0.0154(19) 0.018(2) 0.022(2)
C5 0.051(3) 0.047(3) 0.044(3) 0.015(2) 0.013(2) 0.009(2)
C6 0.063(4) 0.057(3) 0.037(3) 0.014(2) 0.009(3) 0.015(3)
C7 0.111(6) 0.063(4) 0.044(3) 0.031(3) 0.032(4) 0.056(4)
C8 0.110(6) 0.047(3) 0.062(4) 0.033(3) 0.042(4) 0.016(4)
C9 0.065(4) 0.043(3) 0.047(3) 0.017(2) 0.017(3) 0.007(3)
C10 0.031(2) 0.033(2) 0.0244(19) 0.0066(16) 0.0075(16) 0.0128(17)
C11 0.0250(19) 0.0275(19) 0.027(2) 0.0017(16) 0.0081(16) 0.0037(16)
C12 0.030(2) 0.0233(18) 0.0249(19) 0.0038(15) 0.0106(16) 0.0062(15)
C13 0.029(2) 0.0279(19) 0.028(2) 0.0056(16) 0.0112(16) 0.0116(16)
C14 0.034(2) 0.039(2) 0.034(2) 0.0106(19) 0.0145(19) 0.0154(19)
C15 0.033(2) 0.057(3) 0.045(3) 0.014(2) 0.016(2) 0.019(2)
C16 0.041(3) 0.056(3) 0.047(3) 0.015(2) 0.026(2) 0.025(2)
C17 0.041(3) 0.039(2) 0.036(2) 0.0073(19) 0.021(2) 0.015(2)
C18 0.036(2) 0.030(2) 0.031(2) 0.0067(17) 0.0129(18) 0.0125(17)
C19 0.0252(19) 0.0257(19) 0.037(2) 0.0091(16) 0.0161(17) 0.0085(15)
C20 0.026(2) 0.034(2) 0.054(3) 0.022(2) 0.017(2) 0.0145(17)
C21 0.025(2) 0.039(2) 0.043(3) 0.024(2) 0.0101(18) 0.0114(18)
C22 0.037(2) 0.0168(17) 0.030(2) 0.0026(15) 0.0143(17) 0.0070(15)
C23 0.034(2) 0.0218(18) 0.038(2) 0.0040(17) 0.0188(19) 0.0014(16)
C24 0.0233(19) 0.0227(18) 0.040(2) 0.0029(17) 0.0075(17) 0.0018(15)
C25 0.042(2) 0.0216(18) 0.036(2) 0.0078(16) 0.0208(19) 0.0119(17)
C26 0.050(3) 0.028(2) 0.034(2) 0.0035(18) 0.024(2) 0.0076(19)
C27 0.049(3) 0.029(2) 0.023(2) 0.0034(17) 0.0117(19) 0.0032(19)
C28 0.028(2) 0.0191(18) 0.049(3) 0.0036(17) 0.0126(19) 0.0051(15)
C29 0.043(3) 0.026(2) 0.065(3) 0.006(2) 0.027(2) 0.0029(19)
C30 0.075(4) 0.030(2) 0.060(3) -0.008(2) 0.040(3) -0.005(2)
C31 0.037(2) 0.028(2) 0.040(2) 0.0048(18) 0.022(2) 0.0075(17)
C32 0.045(3) 0.042(3) 0.065(3) 0.013(2) 0.036(3) 0.010(2)
C33 0.046(3) 0.036(2) 0.038(2) 0.0089(19) 0.022(2) 0.009(2)
C34 0.025(2) 0.032(2) 0.058(3) 0.010(2) 0.014(2) 0.0111(17)
C35 0.035(3) 0.035(2) 0.077(4) 0.008(2) 0.017(2) 0.018(2)
C36 0.032(3) 0.061(3) 0.058(3) 0.021(3) 0.007(2) 0.019(2)
C37 0.0288(19) 0.0159(16) 0.0234(18) 0.0034(14) 0.0103(15) 0.0064(14)
C38 0.031(2) 0.0190(16) 0.0259(19) 0.0069(14) 0.0126(16) 0.0081(15)
C39 0.030(2) 0.0190(17) 0.033(2) 0.0039(15) 0.0158(17) 0.0053(15)
C40 0.036(2) 0.031(2) 0.043(3) 0.0070(19) 0.022(2) 0.0038(18)
C41 0.045(2) 0.0261(19) 0.032(2) 0.0101(17) 0.0224(19) 0.0122(18)
C42 0.046(3) 0.0255(19) 0.028(2) 0.0086(16) 0.0144(19) 0.0161(18)
C43 0.061(3) 0.049(3) 0.044(3) 0.027(2) 0.020(3) 0.025(3)
C44 0.032(2) 0.0230(18) 0.029(2) 0.0056(16) 0.0097(17) 0.0097(16)
C45 0.0264(19) 0.0171(16) 0.0248(18) 0.0047(14) 0.0115(15) 0.0023(14)
C46 0.0278(19) 0.0186(17) 0.0265(19) 0.0052(14) 0.0113(16) 0.0023(14)
C47 0.032(2) 0.0229(18) 0.027(2) 0.0049(16) 0.0099(17) -0.0002(15)
C48 0.039(2) 0.032(2) 0.033(2) 0.0033(18) 0.0063(19) -0.0019(19)
C49 0.045(3) 0.0208(18) 0.032(2) -0.0011(16) 0.0155(19) 0.0040(17)
C50 0.042(2) 0.0237(19) 0.037(2) 0.0067(17) 0.020(2) 0.0093(17)
C51 0.066(4) 0.029(2) 0.058(3) 0.001(2) 0.019(3) 0.026(2)
C52 0.030(2) 0.0204(17) 0.031(2) 0.0060(15) 0.0118(17) 0.0062(15)
C53 0.0183(17) 0.0190(16) 0.0265(18) 0.0053(14) 0.0087(14) 0.0044(13)
C54 0.0226(18) 0.0211(17) 0.0241(18) 0.0043(14) 0.0068(15) 0.0035(14)
C55 0.0236(19) 0.029(2) 0.030(2) 0.0098(16) 0.0077(16) 0.0044(15)
C56 0.037(2) 0.036(2) 0.032(2) 0.0158(19) 0.0053(19) 0.0061(19)
C57 0.028(2) 0.027(2) 0.041(2) 0.0147(18) 0.0117(18) 0.0108(16)
C58 0.031(2) 0.0244(19) 0.041(2) 0.0114(17) 0.0205(18) 0.0100(16)
C59 0.069(4) 0.037(2) 0.061(3) 0.022(2) 0.042(3) 0.033(3)
C60 0.031(2) 0.0214(17) 0.0284(19) 0.0083(15) 0.0130(16) 0.0088(15)
C61 0.0225(18) 0.0176(16) 0.0287(19) 0.0071(14) 0.0084(15) 0.0056(13)
C62 0.0257(19) 0.0207(17) 0.0273(19) 0.0074(15) 0.0094(15) 0.0080(14)
C63 0.0255(19) 0.0209(17) 0.031(2) 0.0100(15) 0.0125(16) 0.0078(14)
C64 0.028(2) 0.029(2) 0.041(2) 0.0103(18) 0.0158(18) 0.0090(16)
C65 0.0217(18) 0.0219(18) 0.037(2) 0.0053(16) 0.0056(16) 0.0055(14)
C66 0.027(2) 0.0202(17) 0.033(2) 0.0018(16) 0.0053(16) 0.0081(15)
C67 0.030(2) 0.036(2) 0.045(3) -0.006(2) 0.009(2) 0.0085(18)
C68 0.0255(19) 0.0202(17) 0.032(2) 0.0029(15) 0.0096(16) 0.0074(14)

loop_
_atom_type_symbol
_atom_type_description
_atom_type_scat_dispersion_real
_atom_type_scat_dispersion_imag
_atom_type_scat_source
C C 0.0033 0.0016 'International Tables Vol C Tables 4.2.6.8 and 6.1.1.4'
H H 0.0000 0.0000 'International Tables Vol C Tables 4.2.6.8 and 6.1.1.4'
B B 0.0013 0.0007 'International Tables Vol C Tables 4.2.6.8 and 6.1.1.4'
N N 0.0061 0.0033 'International Tables Vol C Tables 4.2.6.8 and 6.1.1.4'
F F 0.0171 0.0103 'International Tables Vol C Tables 4.2.6.8 and 6.1.1.4'
P P 0.1023 0.0942 'International Tables Vol C Tables 4.2.6.8 and 6.1.1.4'
Os Os -1.2165 7.6030 'International Tables Vol C Tables 4.2.6.8 and 6.1.1.4'

loop_
_geom_angle_atom_site_label_1
_geom_angle_atom_site_label_2
_geom_angle_atom_site_label_3
_geom_angle
C1 Os N5 85.88(15)
C1 Os N3 87.26(15)
N5 Os N3 80.44(13)
C1 Os N1 169.67(15)
N5 Os N1 86.93(12)
N3 Os N1 84.23(12)
C1 Os C11 75.12(16)
N5 Os C11 160.67(14)
N3 Os C11 101.83(14)
N1 Os C11 112.37(14)
C1 Os C12 106.34(16)
N5 Os C12 161.70(14)
N3 Os C12 86.47(13)
N1 Os C12 79.02(13)
C11 Os C12 35.67(14)
C1 Os P 98.41(13)
N5 Os P 91.02(9)
N3 Os P 169.43(9)
N1 Os P 89.12(9)
C11 Os P 88.29(11)
C12 Os P 100.35(11)
C34 P C31 102.0(2)
C34 P C28 105.4(2)
C31 P C28 102.8(2)
C34 P Os 117.40(15)
C31 P Os 109.50(15)
C28 P Os 117.67(14)
C19 N1 N2 105.1(3)
C19 N1 Os 135.8(3)
N2 N1 Os 119.1(2)
C21 N2 N1 110.4(3)
C21 N2 B1 129.6(4)
N1 N2 B1 119.7(3)
C22 N3 N4 106.4(3)
C22 N3 Os 134.2(3)
N4 N3 Os 119.4(2)
C24 N4 N3 109.2(3)
C24 N4 B1 129.8(4)
N3 N4 B1 120.4(3)
C25 N5 N6 106.4(3)
C25 N5 Os 133.3(3)
N6 N5 Os 120.0(2)
C27 N6 N5 109.2(4)
C27 N6 B1 129.0(4)
N5 N6 B1 120.8(3)
N2 B1 N6 109.6(3)
N2 B1 N4 108.3(3)
N6 B1 N4 106.8(3)
N2 B1 H1B 110(3)
N6 B1 H1B 112(3)
N4 B1 H1B 111(3)
C61 B2 C37 113.0(3)
C61 B2 C53 103.5(3)
C37 B2 C53 110.5(3)
C61 B2 C45 113.5(3)
C37 B2 C45 102.6(3)
C53 B2 C45 114.1(3)
C2 C1 Os 125.0(3)
C2 C1 H1 114(3)
Os C1 H1 120(3)
C3 C2 C1 121.8(4)
C3 C2 C10 125.8(4)
C1 C2 C10 112.2(3)
C2 C3 C4 125.2(4)
C2 C3 H3 124(3)
C4 C3 H3 111(3)
C3 C4 C5 110.7(4)
C3 C4 C9 111.8(4)
C5 C4 C9 110.1(4)
C3 C4 H4 108.0
C5 C4 H4 108.0
C9 C4 H4 108.0
C4 C5 C6 111.5(4)
C4 C5 H5A 109.3
C6 C5 H5A 109.3
C4 C5 H5B 109.3
C6 C5 H5B 109.3
H5A C5 H5B 108.0
C5 C6 C7 110.4(5)
C5 C6 H6A 109.6
C7 C6 H6A 109.6
C5 C6 H6B 109.6
C7 C6 H6B 109.6
H6A C6 H6B 108.1
C8 C7 C6 111.0(5)
C8 C7 H7A 109.4
C6 C7 H7A 109.4
C8 C7 H7B 109.4
C6 C7 H7B 109.4
H7A C7 H7B 108.0
C7 C8 C9 112.2(5)
C7 C8 H8A 109.2
C9 C8 H8A 109.2
C7 C8 H8B 109.2
C9 C8 H8B 109.2
H8A C8 H8B 107.9
C4 C9 C8 111.1(5)
C4 C9 H9A 109.4
C8 C9 H9A 109.4
C4 C9 H9B 109.4
C8 C9 H9B 109.4
H9A C9 H9B 108.0
C2 C10 C11 108.0(3)
C2 C10 H10A 110.1
C11 C10 H10A 110.1
C2 C10 H10B 110.1
C11 C10 H10B 110.1
H10A C10 H10B 108.4
C12 C11 C10 127.3(4)
C12 C11 Os 74.2(2)
C10 C11 Os 110.8(3)
C12 C11 H11 116(3)
C10 C11 H11 110(3)
Os C11 H11 111(3)
C11 C12 C13 125.1(4)
C11 C12 Os 70.1(2)
C13 C12 Os 122.0(3)
C11 C12 H12 115(3)
C13 C12 H12 111(3)
Os C12 H12 106(3)
C12 C13 C18 108.2(3)
C12 C13 C14 114.2(3)
C18 C13 C14 109.0(3)
C12 C13 H13 108.4
C18 C13 H13 108.4
C14 C13 H13 108.4
C15 C14 C13 111.6(4)
C15 C14 H14A 109.3
C13 C14 H14A 109.3
C15 C14 H14B 109.3
C13 C14 H14B 109.3
H14A C14 H14B 108.0
C16 C15 C14 112.1(4)
C16 C15 H15A 109.2
C14 C15 H15A 109.2
C16 C15 H15B 109.2
C14 C15 H15B 109.2
H15A C15 H15B 107.9
C15 C16 C17 110.4(4)
C15 C16 H16A 109.6
C17 C16 H16A 109.6
C15 C16 H16B 109.6
C17 C16 H16B 109.6
H16A C16 H16B 108.1
C16 C17 C18 110.8(4)
C16 C17 H17A 109.5
C18 C17 H17A 109.5
C16 C17 H17B 109.5
C18 C17 H17B 109.5
H17A C17 H17B 108.1
C17 C18 C13 111.6(4)
C17 C18 H18A 109.3
C13 C18 H18A 109.3
C17 C18 H18B 109.3
C13 C18 H18B 109.3
H18A C18 H18B 108.0
N1 C19 C20 111.3(4)
N1 C19 H19 124.3
C20 C19 H19 124.3
C21 C20 C19 104.7(4)
C21 C20 H20 127.7
C19 C20 H20 127.7
N2 C21 C20 108.5(4)
N2 C21 H21 125.7
C20 C21 H21 125.7
N3 C22 C23 110.8(4)
N3 C22 H22 124.6
C23 C22 H22 124.6
C24 C23 C22 105.0(4)
C24 C23 H23 127.5
C22 C23 H23 127.5
N4 C24 C23 108.6(4)
N4 C24 H24 125.7
C23 C24 H24 125.7
N5 C25 C26 110.2(4)
N5 C25 H25 124.9
C26 C25 H25 124.9
C27 C26 C25 105.6(4)
C27 C26 H26 127.2
C25 C26 H26 127.2
N6 C27 C26 108.6(4)
N6 C27 H27 125.7
C26 C27 H27 125.7
C29 C28 C30 107.5(4)
C29 C28 P 115.1(3)
C30 C28 P 116.1(3)
C29 C28 H28 105.8
C30 C28 H28 105.8
P C28 H28 105.8
C28 C29 H29A 109.5
C28 C29 H29B 109.5
H29A C29 H29B 109.5
C28 C29 H29C 109.5
H29A C29 H29C 109.5
H29B C29 H29C 109.5
C28 C30 H30A 109.5
C28 C30 H30B 109.5
H30A C30 H30B 109.5
C28 C30 H30C 109.5
H30A C30 H30C 109.5
H30B C30 H30C 109.5
C33 C31 C32 109.5(4)
C33 C31 P 112.9(3)
C32 C31 P 119.1(4)
C33 C31 H31 104.6
C32 C31 H31 104.6
P C31 H31 104.6
C31 C32 H32A 109.5
C31 C32 H32B 109.5
H32A C32 H32B 109.5
C31 C32 H32C 109.5
H32A C32 H32C 109.5
H32B C32 H32C 109.5
C31 C33 H33A 109.5
C31 C33 H33B 109.5
H33A C33 H33B 109.5
C31 C33 H33C 109.5
H33A C33 H33C 109.5
H33B C33 H33C 109.5
C36 C34 C35 109.5(4)
C36 C34 P 115.7(3)
C35 C34 P 111.9(3)
C36 C34 H34 106.4
C35 C34 H34 106.4
P C34 H34 106.4
C34 C35 H35A 109.5
C34 C35 H35B 109.5
H35A C35 H35B 109.5
C34 C35 H35C 109.5
H35A C35 H35C 109.5
H35B C35 H35C 109.5
C34 C36 H36A 109.5
C34 C36 H36B 109.5
H36A C36 H36B 109.5
C34 C36 H36C 109.5
H36A C36 H36C 109.5
H36B C36 H36C 109.5
C38 C37 C44 115.9(3)
C38 C37 B2 120.4(3)
C44 C37 B2 123.3(3)
C39 C38 C37 122.8(4)
C39 C38 H38 118.6
C37 C38 H38 118.6
C41 C39 C38 120.4(4)
C41 C39 C40 120.1(4)
C38 C39 C40 119.5(4)
F2 C40 F3 106.6(4)
F2 C40 F1 106.3(4)
F3 C40 F1 106.1(4)
F2 C40 C39 113.1(4)
F3 C40 C39 112.3(4)
F1 C40 C39 112.0(4)
C42 C41 C39 118.0(4)
C42 C41 H41 121.0
C39 C41 H41 121.0
C41 C42 C44 121.9(4)
C41 C42 C43 119.6(4)
C44 C42 C43 118.6(4)
F6A C43 F5B 115.5(6)
F6A C43 F6B 75.3(5)
F5B C43 F6B 109.0(5)
F6A C43 F5A 108.6(5)
F5B C43 F5A 81.5(5)
F6B C43 F5A 36.5(3)
F6A C43 F4A 109.9(5)
F5B C43 F4A 21.9(4)
F6B C43 F4A 129.6(5)
F5A C43 F4A 103.2(5)
F6A C43 F4B 28.2(4)
F5B C43 F4B 103.3(5)
F6B C43 F4B 103.3(5)
F5A C43 F4B 134.3(5)
F4A C43 F4B 89.6(5)
F6A C43 C42 116.8(5)
F5B C43 C42 118.7(5)
F6B C43 C42 113.3(4)
F5A C43 C42 109.2(4)
F4A C43 C42 108.3(5)
F4B C43 C42 107.8(4)
C42 C44 C37 121.0(4)
C42 C44 H44 119.5
C37 C44 H44 119.5
C52 C45 C46 115.6(3)
C52 C45 B2 122.5(3)
C46 C45 B2 121.4(3)
C47 C46 C45 122.0(4)
C47 C46 H46 119.0
C45 C46 H46 119.0
C46 C47 C49 121.0(4)
C46 C47 C48 120.5(4)
C49 C47 C48 118.5(4)
F8 C48 F9 105.5(4)
F8 C48 F7 105.3(4)
F9 C48 F7 105.2(4)
F8 C48 C47 112.5(4)
F9 C48 C47 113.1(4)
F7 C48 C47 114.5(4)
C50 C49 C47 118.0(4)
C50 C49 H49 121.0
C47 C49 H49 121.0
C49 C50 C52 121.1(4)
C49 C50 C51 120.6(4)
C52 C50 C51 118.3(4)
F10A C51 F12B 117.3(6)
F10A C51 F10B 79.7(5)
F12B C51 F10B 107.1(5)
F10A C51 F12A 107.2(6)
F12B C51 F12A 84.6(5)
F10B C51 F12A 29.7(4)
F10A C51 F11A 107.3(6)
F12B C51 F11A 23.7(4)
F10B C51 F11A 128.5(6)
F12A C51 F11A 108.2(6)
F10A C51 F11B 24.1(4)
F12B C51 F11B 107.6(5)
F10B C51 F11B 103.7(5)
F12A C51 F11B 130.2(6)
F11A C51 F11B 90.6(5)
F10A C51 C50 117.3(5)
F12B C51 C50 115.6(5)
F10B C51 C50 114.0(4)
F12A C51 C50 109.0(5)
F11A C51 C50 107.5(5)
F11B C51 C50 108.2(4)
C50 C52 C45 122.3(4)
C50 C52 H52 118.8
C45 C52 H52 118.8
C60 C53 C54 116.1(3)
C60 C53 B2 119.1(3)
C54 C53 B2 124.3(3)
C55 C54 C53 121.4(4)
C55 C54 H54 119.3
C53 C54 H54 119.3
C57 C55 C54 121.2(4)
C57 C55 C56 117.8(4)
C54 C55 C56 121.0(4)
F15 C56 F14 105.8(4)
F15 C56 F13 108.9(4)
F14 C56 F13 104.8(4)
F15 C56 C55 113.2(4)
F14 C56 C55 112.0(4)
F13 C56 C55 111.6(4)
C58 C57 C55 118.2(4)
C58 C57 H57 120.9
C55 C57 H57 120.9
C57 C58 C60 120.6(4)
C57 C58 C59 121.2(4)
C60 C58 C59 118.2(4)
F16 C59 F17 107.7(4)
F16 C59 F18 107.3(5)
F17 C59 F18 105.5(4)
F16 C59 C58 112.8(4)
F17 C59 C58 111.2(4)
F18 C59 C58 112.0(4)
C58 C60 C53 122.5(4)
C58 C60 H60 118.7
C53 C60 H60 118.7
C68 C61 C62 115.4(3)
C68 C61 B2 121.0(3)
C62 C61 B2 123.1(3)
C63 C62 C61 122.4(4)
C63 C62 H62 118.8
C61 C62 H62 118.8
C65 C63 C62 121.2(4)
C65 C63 C64 119.1(4)
C62 C63 C64 119.7(4)
F19 C64 F21 106.2(4)
F19 C64 F20 105.6(4)
F21 C64 F20 106.0(4)
F19 C64 C63 113.0(3)
F21 C64 C63 113.7(4)
F20 C64 C63 111.8(3)
C63 C65 C66 118.0(4)
C63 C65 H65 121.0
C66 C65 H65 121.0
C65 C66 C68 120.2(4)
C65 C66 C67 121.2(4)
C68 C66 C67 118.6(4)
F23 C67 F24 106.5(5)
F23 C67 F22 106.2(4)
F24 C67 F22 105.6(4)
F23 C67 C66 112.6(4)
F24 C67 C66 112.1(4)
F22 C67 C66 113.4(4)
C61 C68 C66 122.8(4)
C61 C68 H68 118.6
C66 C68 H68 118.6
C101 C100 H10C 109.5
C101 C100 H10D 109.5
H10C C100 H10D 109.5
C101 C100 H10E 109.5
H10C C100 H10E 109.5
H10D C100 H10E 109.5
C100 C101 C102 111.7(9)
C100 C101 H10F 109.3
C102 C101 H10F 109.3
C100 C101 H10G 109.3
C102 C101 H10G 109.3
H10F C101 H10G 107.9
C101 C102 C103 110.8(8)
C101 C102 H10H 109.5
C103 C102 H10H 109.5
C101 C102 H10I 109.5
C103 C102 H10I 109.5
H10H C102 H10I 108.1
C104 C103 C102 116.2(9)
C104 C103 H10J 108.2
C102 C103 H10J 108.2
C104 C103 H10K 108.2
C102 C103 H10K 108.2
H10J C103 H10K 107.4
C103 C104 H10L 109.5
C103 C104 H10M 109.5
H10L C104 H10M 109.5
C103 C104 H10N 109.5
H10L C104 H10N 109.5
H10M C104 H10N 109.5
C106 C105 H10O 109.5
C106 C105 H10P 109.5
H10O C105 H10P 109.5
C106 C105 H10Q 109.5
H10O C105 H10Q 109.5
H10P C105 H10Q 109.5
C105 C106 C107 111.4(11)
C105 C106 H10R 109.4
C107 C106 H10R 109.4
C105 C106 H10S 109.4
C107 C106 H10S 109.4
H10R C106 H10S 108.0
C106 C107 C108 110.6(10)
C106 C107 H10T 109.5
C108 C107 H10T 109.5
C106 C107 H10U 109.5
C108 C107 H10U 109.5
H10T C107 H10U 108.1
C109 C108 C107 117.3(11)
C109 C108 H10V 108.0
C107 C108 H10V 108.0
C109 C108 H10W 108.0
C107 C108 H10W 108.0
H10V C108 H10W 107.2
C108 C109 H20C 109.5
C108 C109 H20D 109.5
H20C C109 H20D 109.5
C108 C109 H20E 109.5
H20C C109 H20E 109.5
H20D C109 H20E 109.5

loop_
_geom_bond_atom_site_label_1
_geom_bond_atom_site_label_2
_geom_bond_distance
Os C1 1.923(4)
Os N5 2.122(3)
Os N3 2.145(3)
Os N1 2.212(3)
Os C11 2.234(4)
Os C12 2.285(4)
Os P 2.4488(11)
P C34 1.857(4)
P C31 1.878(4)
P C28 1.879(4)
N1 C19 1.357(5)
N1 N2 1.363(5)
N2 C21 1.348(5)
N2 B1 1.533(6)
N3 C22 1.332(5)
N3 N4 1.373(4)
N4 C24 1.348(5)
N4 B1 1.539(6)
N5 C25 1.350(5)
N5 N6 1.369(5)
N6 C27 1.357(6)
N6 B1 1.534(6)
F1 C40 1.340(5)
F2 C40 1.326(5)
F3 C40 1.332(6)
F4A C43 1.396(6)
F5A C43 1.356(6)
F6A C43 1.274(6)
F4B C43 1.418(7)
F5B C43 1.287(7)
F6B C43 1.324(7)
F7 C48 1.338(6)
F8 C48 1.327(5)
F9 C48 1.333(6)
F10A C51 1.294(7)
F11A C51 1.378(7)
F12A C51 1.352(7)
F10B C51 1.346(6)
F11B C51 1.387(6)
F12B C51 1.320(6)
F13 C56 1.336(5)
F14 C56 1.326(5)
F15 C56 1.316(6)
F16 C59 1.326(5)
F17 C59 1.332(6)
F18 C59 1.340(7)
F19 C64 1.324(5)
F20 C64 1.345(5)
F21 C64 1.325(5)
F22 C67 1.327(5)
F23 C67 1.319(5)
F24 C67 1.319(6)
B1 H1B 1.06(5)
B2 C61 1.633(6)
B2 C37 1.639(5)
B2 C53 1.640(5)
B2 C45 1.643(5)
C1 C2 1.432(6)
C1 H1 1.04(5)
C2 C3 1.362(6)
C2 C10 1.494(6)
C3 C4 1.500(6)
C3 H3 0.97(5)
C4 C5 1.512(7)
C4 C9 1.537(7)
C4 H4 1.0000
C5 C6 1.539(7)
C5 H5A 0.9900
C5 H5B 0.9900
C6 C7 1.540(8)
C6 H6A 0.9900
C6 H6B 0.9900
C7 C8 1.499(10)
C7 H7A 0.9900
C7 H7B 0.9900
C8 C9 1.539(8)
C8 H8A 0.9900
C8 H8B 0.9900
C9 H9A 0.9900
C9 H9B 0.9900
C10 C11 1.507(6)
C10 H10A 0.9900
C10 H10B 0.9900
C11 C12 1.385(6)
C11 H11 0.91(5)
C12 C13 1.516(6)
C12 H12 0.98(5)
C13 C18 1.534(6)
C13 C14 1.549(6)
C13 H13 1.0000
C14 C15 1.525(6)
C14 H14A 0.9900
C14 H14B 0.9900
C15 C16 1.508(7)
C15 H15A 0.9900
C15 H15B 0.9900
C16 C17 1.530(6)
C16 H16A 0.9900
C16 H16B 0.9900
C17 C18 1.532(6)
C17 H17A 0.9900
C17 H17B 0.9900
C18 H18A 0.9900
C18 H18B 0.9900
C19 C20 1.382(6)
C19 H19 0.9500
C20 C21 1.381(7)
C20 H20 0.9500
C21 H21 0.9500
C22 C23 1.387(6)
C22 H22 0.9500
C23 C24 1.377(6)
C23 H23 0.9500
C24 H24 0.9500
C25 C26 1.388(6)
C25 H25 0.9500
C26 C27 1.371(7)
C26 H26 0.9500
C27 H27 0.9500
C28 C29 1.526(6)
C28 C30 1.528(7)
C28 H28 1.0000
C29 H29A 0.9800
C29 H29B 0.9800
C29 H29C 0.9800
C30 H30A 0.9800
C30 H30B 0.9800
C30 H30C 0.9800
C31 C33 1.538(6)
C31 C32 1.541(6)
C31 H31 1.0000
C32 H32A 0.9800
C32 H32B 0.9800
C32 H32C 0.9800
C33 H33A 0.9800
C33 H33B 0.9800
C33 H33C 0.9800
C34 C36 1.529(7)
C34 C35 1.530(7)
C34 H34 1.0000
C35 H35A 0.9800
C35 H35B 0.9800
C35 H35C 0.9800
C36 H36A 0.9800
C36 H36B 0.9800
C36 H36C 0.9800
C37 C38 1.392(5)
C37 C44 1.410(5)
C38 C39 1.391(5)
C38 H38 0.9500
C39 C41 1.389(6)
C39 C40 1.501(6)
C41 C42 1.376(6)
C41 H41 0.9500
C42 C44 1.394(6)
C42 C43 1.503(6)
C44 H44 0.9500
C45 C52 1.396(5)
C45 C46 1.412(5)
C46 C47 1.385(5)
C46 H46 0.9500
C47 C49 1.389(6)
C47 C48 1.493(6)
C49 C50 1.378(6)
C49 H49 0.9500
C50 C52 1.391(6)
C50 C51 1.514(6)
C52 H52 0.9500
C53 C60 1.400(5)
C53 C54 1.404(5)
C54 C55 1.403(5)
C54 H54 0.9500
C55 C57 1.390(6)
C55 C56 1.505(6)
C57 C58 1.383(6)
C57 H57 0.9500
C58 C60 1.398(5)
C58 C59 1.504(6)
C60 H60 0.9500
C61 C68 1.394(5)
C61 C62 1.401(5)
C62 C63 1.386(5)
C62 H62 0.9500
C63 C65 1.382(6)
C63 C64 1.500(6)
C65 C66 1.392(6)
C65 H65 0.9500
C66 C68 1.397(5)
C66 C67 1.490(6)
C68 H68 0.9500
C100 C101 1.485(11)
C100 H10C 0.9800
C100 H10D 0.9800
C100 H10E 0.9800
C101 C102 1.493(11)
C101 H10F 0.9900
C101 H10G 0.9900
C102 C103 1.548(11)
C102 H10H 0.9900
C102 H10I 0.9900
C103 C104 1.469(12)
C103 H10J 0.9900
C103 H10K 0.9900
C104 H10L 0.9800
C104 H10M 0.9800
C104 H10N 0.9800
C105 C106 1.487(13)
C105 H10O 0.9800
C105 H10P 0.9800
C105 H10Q 0.9800
C106 C107 1.495(12)
C106 H10R 0.9900
C106 H10S 0.9900
C107 C108 1.554(12)
C107 H10T 0.9900
C107 H10U 0.9900
C108 C109 1.455(13)
C108 H10V 0.9900
C108 H10W 0.9900
C109 H20C 0.9800
C109 H20D 0.9800
C109 H20E 0.9800
